data_7233013
loop_
_publ_author_name
'Fan, Shuxiang'
'Kiyota, Yasuhiro'
'Iijima, Kodai'
'Ryo, Suho'
'Kawamoto, Tadashi'
'Le Gal, Yann'
'Lorcy, Dominique'
'Mori, Takehiko'

_publ_section_title
;
 Charge-transfer complexes of sulfur-rich acceptors derived from
 birhodanines
;
_journal_issue 35
_journal_name_full CrystEngComm
_journal_page_first 5227
_journal_paper_doi 10.1039/C9CE00952C
_journal_volume 21
_journal_year 2019
_chemical_formula_moiety 'C26 H20 N2 S6'
_chemical_formula_sum 'C26 H20 N2 S6'
_chemical_formula_weight 552.82
_space_group_crystal_system triclinic
_space_group_IT_number 2
_space_group_name_Hall '-P 1'
_space_group_name_H-M_alt 'P -1'
_symmetry_space_group_name_Hall '-P 1'
_symmetry_space_group_name_H-M 'P -1'
_atom_sites_solution_hydrogens geom
_atom_sites_solution_primary direct
_atom_sites_solution_secondary difmap
_audit_update_record
;
2019-06-18 deposited with the CCDC.    2019-07-04 downloaded from the CCDC.
;
_cell_angle_alpha 71.93(6)
_cell_angle_beta 74.01(4)
_cell_angle_gamma 89.57(7)
_cell_formula_units_Z 1
_cell_length_a 7.457(5)
_cell_length_b 7.942(7)
_cell_length_c 11.259(7)
_cell_measurement_reflns_used 25
_cell_measurement_temperature 298
_cell_measurement_theta_max 17.27
_cell_measurement_theta_min 15.03
_cell_volume 607.2(8)
_computing_cell_refinement WinAFC
_computing_data_collection WinAFC
_computing_data_reduction WinAFC
_computing_molecular_graphics 'CrystalStructure 4.3'
_computing_publication_material 'CrystalStructure 4.3 (Rigaku, 2018)'
_computing_structure_refinement 'SHELXL Version 2018/1 (Sheldrick, 2008)'
_computing_structure_solution 'Il Milione (Burla, et al., 2007)'
_diffrn_ambient_temperature 298
_diffrn_measured_fraction_theta_full 1.000
_diffrn_measured_fraction_theta_max 0.998
_diffrn_measurement_device_type 'Rigaku AFC7R'
_diffrn_measurement_method \w-2\q
_diffrn_radiation_type 'Mo K\a'
_diffrn_radiation_wavelength 0.71069
_diffrn_reflns_av_R_equivalents 0.0592
_diffrn_reflns_av_unetI/netI 0.0629
_diffrn_reflns_Laue_measured_fraction_full 1.000
_diffrn_reflns_Laue_measured_fraction_max 0.998
_diffrn_reflns_limit_h_max 10
_diffrn_reflns_limit_h_min -10
_diffrn_reflns_limit_k_max 11
_diffrn_reflns_limit_k_min -5
_diffrn_reflns_limit_l_max 15
_diffrn_reflns_limit_l_min -15
_diffrn_reflns_number 4199
_diffrn_reflns_point_group_measured_fraction_full 1.000
_diffrn_reflns_point_group_measured_fraction_max 0.998
_diffrn_reflns_theta_full 25.240
_diffrn_reflns_theta_max 30.004
_diffrn_reflns_theta_min 2.707
_diffrn_standards_decay_% -1.635
_diffrn_standards_interval_count 150
_diffrn_standards_number 3
_exptl_absorpt_coefficient_mu 0.583
_exptl_absorpt_correction_type none
_exptl_crystal_colour colorless
_exptl_crystal_density_diffrn 1.512
_exptl_crystal_density_method 'not measured'
_exptl_crystal_description prismatic
_exptl_crystal_F_000 286.00
_exptl_crystal_size_max 0.200
_exptl_crystal_size_mid 0.200
_exptl_crystal_size_min 0.200
_refine_diff_density_max 0.39
_refine_diff_density_min -0.37
_refine_ls_extinction_method none
_refine_ls_goodness_of_fit_ref 1.020
_refine_ls_hydrogen_treatment constr
_refine_ls_number_parameters 154
_refine_ls_number_reflns 3545
_refine_ls_number_restraints 0
_refine_ls_R_factor_all 0.0726
_refine_ls_R_factor_gt 0.0454
_refine_ls_shift/su_max 0.000
_refine_ls_structure_factor_coef Fsqd
_refine_ls_weighting_details 'w = 1/[\s^2^(Fo^2^)+(0.0672P)^2^+0.0942P] where P=(Fo^2^+2Fc^2^)/3'
_refine_ls_weighting_scheme calc
_refine_ls_wR_factor_gt 0.1180
_refine_ls_wR_factor_ref 0.1323
_reflns_Friedel_coverage 0.000
_reflns_number_gt 2532
_reflns_number_total 3545
_reflns_threshold_expression F^2^>2.0\s(F^2^)
_cod_data_source_file c9ce00952c2.cif
_cod_data_source_block (pyrene)(SS-Et)
_cod_depositor_comments 'Adding full bibliography for 7233013--7233023.cif.'
_cod_database_code 7233013

loop_
_space_group_symop_id
_space_group_symop_operation_xyz
1 +X,+Y,+Z
2 -X,-Y,-Z

loop_
_atom_site_label
_atom_site_type_symbol
_atom_site_fract_x
_atom_site_fract_y
_atom_site_fract_z
_atom_site_U_iso_or_equiv
_atom_site_adp_type
_atom_site_occupancy
_atom_site_site_symmetry_order
_atom_site_calc_flag
_atom_site_refinement_flags_posn
_atom_site_refinement_flags_adp
S1 S 0.31061(7) -0.00298(7) 0.38083(5) 0.03686(14) Uani 1 1 d . .
S2 S 0.32576(10) 0.17263(11) 0.10527(6) 0.0653(2) Uani 1 1 d . .
S3 S 0.83380(8) 0.23916(8) 0.34693(6) 0.04605(16) Uani 1 1 d . .
N1 N 0.5867(2) 0.2185(2) 0.21919(16) 0.0376(4) Uani 1 1 d . .
C1 C 0.7186(3) 0.5097(3) 0.6360(3) 0.0491(5) Uani 1 1 d . .
H1 H 0.815515 0.533888 0.667040 0.059 Uiso 1 1 calc R U
C2 C 0.7267(3) 0.5975(3) 0.5027(2) 0.0413(4) Uani 1 1 d . .
C3 C 0.8763(3) 0.7190(3) 0.4158(3) 0.0515(5) Uani 1 1 d . .
H3 H 0.975352 0.744241 0.444546 0.062 Uiso 1 1 calc R U
C4 C 0.8782(4) 0.8012(3) 0.2887(3) 0.0588(7) Uani 1 1 d . .
H4 H 0.979448 0.880443 0.232220 0.071 Uiso 1 1 calc R U
C5 C 0.7324(4) 0.7682(3) 0.2433(2) 0.0515(5) Uani 1 1 d . .
H5 H 0.736012 0.826865 0.157090 0.062 Uiso 1 1 calc R U
C6 C 0.5791(3) 0.6475(3) 0.3253(2) 0.0422(4) Uani 1 1 d . .
C7 C 0.5767(3) 0.5617(3) 0.4569(2) 0.0361(4) Uani 1 1 d . .
C8 C 0.4262(4) 0.6072(3) 0.2825(2) 0.0499(5) Uani 1 1 d . .
H8 H 0.426641 0.662925 0.196523 0.060 Uiso 1 1 calc R U
C9 C 0.4950(2) 0.0379(2) 0.43749(18) 0.0316(4) Uani 1 1 d . .
C10 C 0.6388(3) 0.1666(2) 0.33330(18) 0.0338(4) Uani 1 1 d . .
C11 C 0.4200(3) 0.1408(3) 0.2249(2) 0.0392(4) Uani 1 1 d . .
C12 C 0.7003(3) 0.3531(3) 0.0998(2) 0.0484(5) Uani 1 1 d . .
H12A H 0.766256 0.436699 0.123540 0.058 Uiso 1 1 calc R U
H12B H 0.618265 0.418576 0.051677 0.058 Uiso 1 1 calc R U
C13 C 0.8405(4) 0.2717(4) 0.0133(3) 0.0648(7) Uani 1 1 d . .
H13A H 0.911430 0.363915 -0.063184 0.078 Uiso 1 1 calc R U
H13B H 0.923594 0.208773 0.060014 0.078 Uiso 1 1 calc R U
H13C H 0.775661 0.190657 -0.011821 0.078 Uiso 1 1 calc R U

loop_
_atom_site_aniso_label
_atom_site_aniso_U_11
_atom_site_aniso_U_22
_atom_site_aniso_U_33
_atom_site_aniso_U_23
_atom_site_aniso_U_13
_atom_site_aniso_U_12
S1 0.0321(2) 0.0430(3) 0.0364(2) -0.01126(19) -0.01291(18) -0.00168(18)
S2 0.0608(4) 0.0857(5) 0.0455(3) -0.0022(3) -0.0301(3) -0.0110(3)
S3 0.0374(3) 0.0522(3) 0.0461(3) -0.0115(2) -0.0126(2) -0.0106(2)
N1 0.0364(8) 0.0386(8) 0.0348(8) -0.0072(7) -0.0107(6) 0.0009(7)
C1 0.0455(12) 0.0544(13) 0.0629(14) -0.0292(11) -0.0285(11) 0.0111(10)
C2 0.0335(9) 0.0421(11) 0.0566(12) -0.0255(9) -0.0150(9) 0.0062(8)
C3 0.0354(10) 0.0519(12) 0.0719(16) -0.0298(12) -0.0113(10) -0.0014(9)
C4 0.0457(13) 0.0519(14) 0.0697(17) -0.0238(12) 0.0030(11) -0.0079(10)
C5 0.0552(14) 0.0472(12) 0.0462(12) -0.0150(10) -0.0054(10) 0.0016(10)
C6 0.0443(11) 0.0394(10) 0.0461(11) -0.0184(9) -0.0127(9) 0.0077(8)
C7 0.0318(9) 0.0339(9) 0.0470(11) -0.0192(8) -0.0112(8) 0.0057(7)
C8 0.0568(14) 0.0540(13) 0.0483(12) -0.0204(10) -0.0258(11) 0.0112(11)
C9 0.0268(8) 0.0336(9) 0.0359(9) -0.0124(7) -0.0101(7) 0.0018(6)
C10 0.0324(9) 0.0332(9) 0.0359(9) -0.0113(7) -0.0096(7) 0.0028(7)
C11 0.0362(9) 0.0427(10) 0.0376(10) -0.0091(8) -0.0132(8) 0.0026(8)
C12 0.0480(12) 0.0464(12) 0.0395(11) 0.0009(9) -0.0114(9) -0.0044(9)
C13 0.0571(15) 0.0803(19) 0.0432(13) -0.0127(13) -0.0006(11) -0.0004(13)

loop_
_atom_type_symbol
_atom_type_description
_atom_type_scat_dispersion_real
_atom_type_scat_dispersion_imag
_atom_type_scat_source
C C 0.0033 0.0016
;
International Tables for Crystallography
(Vol. C, Tables 4.2.6.8 and 6.1.1.4)
;
H H 0.0000 0.0000
;
International Tables for Crystallography
(Vol. C, Table 6.1.1.4)
;
N N 0.0061 0.0033
;
International Tables for Crystallography
(Vol. C, Tables 4.2.6.8 and 6.1.1.4)
;
S S 0.1246 0.1234
;
International Tables for Crystallography
(Vol. C, Tables 4.2.6.8 and 6.1.1.4)
;

loop_
_geom_angle_atom_site_label_1
_geom_angle_atom_site_label_2
_geom_angle_atom_site_label_3
_geom_angle
_geom_angle_site_symmetry_1
_geom_angle_site_symmetry_3
C9 S1 C11 91.64(11) . .
C11 N1 C10 116.06(17) . .
C11 N1 C12 121.76(18) . .
C10 N1 C12 122.16(18) . .
C8 C1 C2 121.5(2) 2_666 .
C8 C1 H1 119.3 2_666 .
C2 C1 H1 119.3 . .
C3 C2 C7 118.7(2) . .
C3 C2 C1 122.6(2) . .
C7 C2 C1 118.8(2) . .
C4 C3 C2 120.7(2) . .
C4 C3 H3 119.6 . .
C2 C3 H3 119.6 . .
C3 C4 C5 121.1(2) . .
C3 C4 H4 119.4 . .
C5 C4 H4 119.4 . .
C4 C5 C6 120.9(2) . .
C4 C5 H5 119.5 . .
C6 C5 H5 119.5 . .
C5 C6 C7 118.2(2) . .
C5 C6 C8 123.0(2) . .
C7 C6 C8 118.8(2) . .
C2 C7 C6 120.4(2) . .
C2 C7 C7 119.8(2) . 2_666
C6 C7 C7 119.8(2) . 2_666
C1 C8 C6 121.3(2) 2_666 .
C1 C8 H8 119.3 2_666 .
C6 C8 H8 119.3 . .
C9 C9 C10 124.4(2) 2_656 .
C9 C9 S1 125.0(2) 2_656 .
C10 C9 S1 110.66(14) . .
N1 C10 C9 110.20(17) . .
N1 C10 S3 124.03(16) . .
C9 C10 S3 125.77(15) . .
N1 C11 S2 126.85(17) . .
N1 C11 S1 111.42(16) . .
S2 C11 S1 121.73(14) . .
N1 C12 C13 112.2(2) . .
N1 C12 H12A 109.2 . .
C13 C12 H12A 109.2 . .
N1 C12 H12B 109.2 . .
C13 C12 H12B 109.2 . .
H12A C12 H12B 107.9 . .
C12 C13 H13A 109.5 . .
C12 C13 H13B 109.5 . .
H13A C13 H13B 109.5 . .
C12 C13 H13C 109.5 . .
H13A C13 H13C 109.5 . .
H13B C13 H13C 109.5 . .

loop_
_geom_bond_atom_site_label_1
_geom_bond_atom_site_label_2
_geom_bond_distance
_geom_bond_site_symmetry_2
S1 C9 1.739(2) .
S1 C11 1.742(3) .
S2 C11 1.636(2) .
S3 C10 1.631(2) .
N1 C11 1.369(3) .
N1 C10 1.384(3) .
N1 C12 1.470(3) .
C1 C8 1.346(4) 2_666
C1 C2 1.429(3) .
C1 H1 0.9300 .
C2 C3 1.400(3) .
C2 C7 1.418(3) .
C3 C4 1.372(4) .
C3 H3 0.9300 .
C4 C5 1.380(4) .
C4 H4 0.9300 .
C5 C6 1.402(4) .
C5 H5 0.9300 .
C6 C7 1.422(3) .
C6 C8 1.428(3) .
C7 C7 1.423(4) 2_666
C8 H8 0.9300 .
C9 C9 1.371(4) 2_656
C9 C10 1.466(3) .
C12 C13 1.510(4) .
C12 H12A 0.9700 .
C12 H12B 0.9700 .
C13 H13A 0.9600 .
C13 H13B 0.9600 .
C13 H13C 0.9600 .

loop_
_geom_torsion_atom_site_label_1
_geom_torsion_atom_site_label_2
_geom_torsion_atom_site_label_3
_geom_torsion_atom_site_label_4
_geom_torsion
_geom_torsion_site_symmetry_1
_geom_torsion_site_symmetry_4
C8 C1 C2 C3 -179.7(2) 2_666 .
C8 C1 C2 C7 1.0(3) 2_666 .
C7 C2 C3 C4 -0.3(3) . .
C1 C2 C3 C4 -179.7(2) . .
C2 C3 C4 C5 0.7(4) . .
C3 C4 C5 C6 -1.0(4) . .
C4 C5 C6 C7 0.8(3) . .
C4 C5 C6 C8 -179.2(2) . .
C3 C2 C7 C6 0.2(3) . .
C1 C2 C7 C6 179.51(19) . .
C3 C2 C7 C7 179.7(2) . 2_666
C1 C2 C7 C7 -0.9(3) . 2_666
C5 C6 C7 C2 -0.4(3) . .
C8 C6 C7 C2 179.56(19) . .
C5 C6 C7 C7 -180.0(2) . 2_666
C8 C6 C7 C7 0.0(3) . 2_666
C5 C6 C8 C1 179.9(2) . 2_666
C7 C6 C8 C1 -0.1(3) . 2_666
C11 S1 C9 C9 -179.6(2) . 2_656
C11 S1 C9 C10 0.95(15) . .
C11 N1 C10 C9 -1.0(2) . .
C12 N1 C10 C9 177.11(17) . .
C11 N1 C10 S3 178.54(15) . .
C12 N1 C10 S3 -3.3(3) . .
C9 C9 C10 N1 -179.7(2) 2_656 .
S1 C9 C10 N1 -0.2(2) . .
C9 C9 C10 S3 0.8(3) 2_656 .
S1 C9 C10 S3 -179.73(12) . .
C10 N1 C11 S2 -178.51(16) . .
C12 N1 C11 S2 3.3(3) . .
C10 N1 C11 S1 1.8(2) . .
C12 N1 C11 S1 -176.38(16) . .
C9 S1 C11 N1 -1.53(16) . .
C9 S1 C11 S2 178.74(15) . .
C11 N1 C12 C13 -90.9(3) . .
C10 N1 C12 C13 91.1(3) . .
